data_7119483
loop_
_publ_author_name
Hikaru
Yanai
Nobuyuki
Ishii
Takashi
Matsumoto

_publ_section_title
;
 Synthesis of 1,2,3,4-tetrasubstituted naphthalenes through a cascade
 reaction triggered by silyl acetal activation
;
_journal_name_full Chem.Commun.
_journal_page_first 7974
_journal_volume 52
_journal_year 2016
_chemical_absolute_configuration .
_chemical_formula_moiety 'C25 H16 O3'
_chemical_formula_sum 'C25 H16 O3'
_chemical_formula_weight 364.38
_chemical_melting_point 178
_chemical_name_systematic
;
11-Benzoyl-6-hydroxytetracen-5(12H)-one
;
_space_group_IT_number 15
_symmetry_cell_setting monoclinic
_symmetry_space_group_name_Hall '-C 2yc'
_symmetry_space_group_name_H-M 'C 1 2/c 1'
_atom_sites_solution_hydrogens geom
_atom_sites_solution_primary direct
_atom_sites_solution_secondary difmap
_audit_creation_date 'August 21 2014'
_audit_creation_method SHELXL-97
_audit_update_record
;
2016-03-21 deposited with the CCDC.
2016-05-23 downloaded from the CCDC.
;
_cell_angle_alpha 90.00
_cell_angle_beta 92.869(2)
_cell_angle_gamma 90.00
_cell_formula_units_Z 8
_cell_length_a 25.507(4)
_cell_length_b 8.1552(14)
_cell_length_c 16.661(3)
_cell_measurement_reflns_used 2632
_cell_measurement_temperature 90
_cell_measurement_theta_max 27.46
_cell_measurement_theta_min 2.45
_cell_volume 3461.4(10)
_computing_cell_refinement 'APEX2 (Bruker AXS, 2006)'
_computing_data_collection 'APEX2 (Bruker AXS, 2006)'
_computing_data_reduction 'SAINT (Bruker AXS, 2004)'
_computing_molecular_graphics 'XSHEL (Bruker AXS,2002)'
_computing_publication_material 'XCIF (Bruker AXS, 2001)'
_computing_structure_refinement 'SHELXL-97 (Sheldrick, 1997)'
_computing_structure_solution 'SHELXS-97 (Sheldrick, 1997)'
_diffrn_ambient_temperature 90
_diffrn_detector_area_resol_mean 8.333
_diffrn_measured_fraction_theta_full 0.996
_diffrn_measured_fraction_theta_max 0.996
_diffrn_measurement_device_type 'Bruker APEXII CCD area detector'
_diffrn_measurement_method 'phi and omega scans'
_diffrn_radiation_monochromator 'Bruker Helios multilayer confocal mirror'
_diffrn_radiation_source 'Bruker TXS fine-focus rotating anode'
_diffrn_radiation_type MoK\a
_diffrn_radiation_wavelength 0.71073
_diffrn_reflns_av_R_equivalents 0.0301
_diffrn_reflns_av_sigmaI/netI 0.0361
_diffrn_reflns_limit_h_max 30
_diffrn_reflns_limit_h_min -28
_diffrn_reflns_limit_k_max 5
_diffrn_reflns_limit_k_min -9
_diffrn_reflns_limit_l_max 18
_diffrn_reflns_limit_l_min -19
_diffrn_reflns_number 8153
_diffrn_reflns_theta_full 25.03
_diffrn_reflns_theta_max 25.03
_diffrn_reflns_theta_min 2.45
_exptl_absorpt_coefficient_mu 0.091
_exptl_absorpt_correction_T_max 0.9955
_exptl_absorpt_correction_T_min 0.9811
_exptl_absorpt_correction_type analytical
_exptl_absorpt_process_details
;
Crystal Faces plugin in Bruker APEX2 software
;
_exptl_crystal_colour 'pale yellow'
_exptl_crystal_density_diffrn 1.398
_exptl_crystal_density_method 'not measured'
_exptl_crystal_description plate
_exptl_crystal_F_000 1520
_exptl_crystal_size_max 0.21
_exptl_crystal_size_mid 0.15
_exptl_crystal_size_min 0.05
_refine_diff_density_max 0.195
_refine_diff_density_min -0.177
_refine_diff_density_rms 0.039
_refine_ls_extinction_method none
_refine_ls_goodness_of_fit_ref 1.040
_refine_ls_hydrogen_treatment mixed
_refine_ls_matrix_type full
_refine_ls_number_parameters 256
_refine_ls_number_reflns 3046
_refine_ls_number_restraints 0
_refine_ls_restrained_S_all 1.040
_refine_ls_R_factor_all 0.0464
_refine_ls_R_factor_gt 0.0357
_refine_ls_shift/su_max 0.000
_refine_ls_shift/su_mean 0.000
_refine_ls_structure_factor_coef Fsqd
_refine_ls_weighting_details 'calc w=1/[\s^2^(Fo^2^)+(0.0404P)^2^+1.9447P] where P=(Fo^2^+2Fc^2^)/3'
_refine_ls_weighting_scheme calc
_refine_ls_wR_factor_gt 0.0868
_refine_ls_wR_factor_ref 0.0925
_reflns_number_gt 2504
_reflns_number_total 3046
_reflns_threshold_expression >2sigma(I)
_cod_data_source_file c6cc03510h2.cif
_cod_data_source_block CBA13-11
_cod_original_sg_symbol_H-M 'C 2/c'
_cod_database_code 7119483

loop_
_symmetry_equiv_pos_as_xyz
'x, y, z'
'-x, y, -z+1/2'
'x+1/2, y+1/2, z'
'-x+1/2, y+1/2, -z+1/2'
'-x, -y, -z'
'x, -y, z-1/2'
'-x+1/2, -y+1/2, -z'
'x+1/2, -y+1/2, z-1/2'

loop_
_atom_site_label
_atom_site_type_symbol
_atom_site_fract_x
_atom_site_fract_y
_atom_site_fract_z
_atom_site_U_iso_or_equiv
_atom_site_adp_type
_atom_site_occupancy
_atom_site_symmetry_multiplicity
_atom_site_calc_flag
_atom_site_refinement_flags
_atom_site_disorder_assembly
_atom_site_disorder_group
C1 C 0.23184(5) 0.69087(17) 0.34501(8) 0.0164(3) Uani 1 1 d . . .
C2 C 0.21794(5) 0.62204(17) 0.42270(8) 0.0157(3) Uani 1 1 d . . .
C3 C 0.16767(6) 0.64941(18) 0.45000(9) 0.0193(3) Uani 1 1 d . . .
H3 H 0.1431 0.7124 0.4183 0.023 Uiso 1 1 calc R . .
C4 C 0.15352(6) 0.58568(18) 0.52244(9) 0.0216(3) Uani 1 1 d . . .
H4 H 0.1194 0.6050 0.5410 0.026 Uiso 1 1 calc R . .
C5 C 0.18979(6) 0.49265(18) 0.56816(9) 0.0216(3) Uani 1 1 d . . .
H5 H 0.1803 0.4481 0.6181 0.026 Uiso 1 1 calc R . .
C6 C 0.23944(6) 0.46469(17) 0.54148(9) 0.0195(3) Uani 1 1 d . . .
H6 H 0.2637 0.4007 0.5733 0.023 Uiso 1 1 calc R . .
C7 C 0.25444(5) 0.52908(17) 0.46852(8) 0.0162(3) Uani 1 1 d . . .
C8 C 0.30900(5) 0.49720(17) 0.44188(8) 0.0163(3) Uani 1 1 d . . .
H8A H 0.3143 0.3771 0.4398 0.020 Uiso 1 1 calc R . .
H8B H 0.3343 0.5412 0.4834 0.020 Uiso 1 1 calc R . .
C9 C 0.32232(5) 0.56833(16) 0.36176(8) 0.0143(3) Uani 1 1 d . . .
C10 C 0.37108(5) 0.54236(17) 0.33222(8) 0.0153(3) Uani 1 1 d . . .
C11 C 0.38286(5) 0.59758(17) 0.25347(8) 0.0160(3) Uani 1 1 d . . .
C12 C 0.43114(6) 0.56509(18) 0.21839(9) 0.0194(3) Uani 1 1 d . . .
H12 H 0.4573 0.5041 0.2479 0.023 Uiso 1 1 calc R . .
C13 C 0.44103(6) 0.61957(18) 0.14290(9) 0.0210(3) Uani 1 1 d . . .
H13 H 0.4734 0.5933 0.1203 0.025 Uiso 1 1 calc R . .
C14 C 0.40366(6) 0.71398(18) 0.09848(9) 0.0196(3) Uani 1 1 d . . .
H14 H 0.4112 0.7537 0.0467 0.024 Uiso 1 1 calc R . .
C15 C 0.35659(6) 0.74822(17) 0.13015(8) 0.0174(3) Uani 1 1 d . . .
H15 H 0.3314 0.8121 0.1001 0.021 Uiso 1 1 calc R . .
C16 C 0.34490(5) 0.68971(16) 0.20721(8) 0.0156(3) Uani 1 1 d . . .
C17 C 0.29556(5) 0.72056(16) 0.23995(8) 0.0150(3) Uani 1 1 d . . .
C18 C 0.28378(5) 0.65945(16) 0.31523(8) 0.0147(3) Uani 1 1 d . . .
C19 C 0.41447(5) 0.46699(18) 0.38556(8) 0.0169(3) Uani 1 1 d . . .
C20 C 0.43380(5) 0.29874(17) 0.36857(8) 0.0173(3) Uani 1 1 d . . .
C21 C 0.40840(6) 0.20003(18) 0.31040(9) 0.0199(3) Uani 1 1 d . . .
H21 H 0.3788 0.2410 0.2798 0.024 Uiso 1 1 calc R . .
C22 C 0.42628(6) 0.04200(18) 0.29708(10) 0.0252(4) Uani 1 1 d . . .
H22 H 0.4087 -0.0256 0.2578 0.030 Uiso 1 1 calc R . .
C23 C 0.46975(6) -0.0168(2) 0.34114(10) 0.0281(4) Uani 1 1 d . . .
H23 H 0.4818 -0.1253 0.3323 0.034 Uiso 1 1 calc R . .
C24 C 0.47806(6) 0.23885(19) 0.41231(9) 0.0210(3) Uani 1 1 d . . .
H24 H 0.4958 0.3059 0.4516 0.025 Uiso 1 1 calc R . .
C25 C 0.49579(6) 0.0816(2) 0.39810(10) 0.0267(4) Uani 1 1 d . . .
H25 H 0.5259 0.0409 0.4275 0.032 Uiso 1 1 calc R . .
O1 O 0.26085(4) 0.80846(12) 0.19490(6) 0.0201(2) Uani 1 1 d . . .
O2 O 0.19904(4) 0.77598(12) 0.30518(6) 0.0215(3) Uani 1 1 d . . .
O3 O 0.43334(4) 0.54713(13) 0.44188(6) 0.0234(3) Uani 1 1 d . . .
H1 H 0.2300(7) 0.814(2) 0.2284(11) 0.035 Uiso 1 1 d . . .

loop_
_atom_site_aniso_label
_atom_site_aniso_U_11
_atom_site_aniso_U_22
_atom_site_aniso_U_33
_atom_site_aniso_U_23
_atom_site_aniso_U_13
_atom_site_aniso_U_12
C1 0.0171(8) 0.0134(7) 0.0185(8) -0.0048(6) -0.0017(6) -0.0010(6)
C2 0.0161(7) 0.0130(7) 0.0182(8) -0.0048(6) 0.0018(6) -0.0025(6)
C3 0.0181(8) 0.0175(8) 0.0225(8) -0.0049(6) 0.0010(6) -0.0004(6)
C4 0.0190(8) 0.0215(8) 0.0248(9) -0.0072(6) 0.0068(6) -0.0028(6)
C5 0.0263(9) 0.0201(8) 0.0189(8) -0.0027(6) 0.0069(6) -0.0050(6)
C6 0.0231(8) 0.0163(8) 0.0192(8) 0.0001(6) 0.0015(6) -0.0005(6)
C7 0.0180(8) 0.0127(7) 0.0181(8) -0.0045(6) 0.0011(6) -0.0023(6)
C8 0.0171(8) 0.0145(7) 0.0171(7) 0.0002(6) -0.0002(6) 0.0011(6)
C9 0.0166(7) 0.0097(7) 0.0163(7) -0.0027(6) -0.0009(6) -0.0025(5)
C10 0.0160(7) 0.0125(7) 0.0175(7) -0.0018(6) -0.0002(6) -0.0011(5)
C11 0.0152(7) 0.0131(7) 0.0195(8) -0.0019(6) -0.0008(6) -0.0026(5)
C12 0.0149(8) 0.0201(8) 0.0233(8) 0.0014(6) 0.0000(6) 0.0001(6)
C13 0.0164(8) 0.0236(8) 0.0234(8) -0.0011(6) 0.0052(6) -0.0013(6)
C14 0.0238(8) 0.0188(8) 0.0165(8) -0.0004(6) 0.0033(6) -0.0043(6)
C15 0.0210(8) 0.0140(7) 0.0169(8) 0.0002(6) -0.0009(6) -0.0006(6)
C16 0.0174(8) 0.0116(7) 0.0177(8) -0.0028(6) 0.0001(6) -0.0029(5)
C17 0.0172(7) 0.0108(7) 0.0167(7) -0.0021(5) -0.0023(6) 0.0000(5)
C18 0.0152(7) 0.0109(7) 0.0178(8) -0.0028(6) -0.0005(6) -0.0015(5)
C19 0.0145(7) 0.0205(8) 0.0161(7) 0.0007(6) 0.0038(6) -0.0030(6)
C20 0.0148(7) 0.0204(8) 0.0171(8) 0.0034(6) 0.0051(6) 0.0008(6)
C21 0.0176(8) 0.0214(8) 0.0208(8) 0.0027(6) 0.0033(6) -0.0011(6)
C22 0.0272(9) 0.0201(8) 0.0289(9) -0.0025(7) 0.0064(7) -0.0020(6)
C23 0.0337(10) 0.0215(8) 0.0300(9) 0.0016(7) 0.0103(7) 0.0081(7)
C24 0.0187(8) 0.0273(8) 0.0172(8) 0.0023(6) 0.0029(6) 0.0027(6)
C25 0.0242(9) 0.0322(9) 0.0242(9) 0.0087(7) 0.0056(7) 0.0114(7)
O1 0.0188(6) 0.0218(6) 0.0199(6) 0.0045(4) 0.0016(4) 0.0066(4)
O2 0.0177(6) 0.0249(6) 0.0217(6) 0.0026(4) -0.0003(4) 0.0058(4)
O3 0.0202(6) 0.0260(6) 0.0235(6) -0.0049(5) -0.0033(4) 0.0014(4)

loop_
_atom_type_symbol
_atom_type_description
_atom_type_scat_dispersion_real
_atom_type_scat_dispersion_imag
_atom_type_scat_source
C C 0.0033 0.0016 'International Tables Vol C Tables 4.2.6.8 and 6.1.1.4'
H H 0.0000 0.0000 'International Tables Vol C Tables 4.2.6.8 and 6.1.1.4'
O O 0.0106 0.0060 'International Tables Vol C Tables 4.2.6.8 and 6.1.1.4'

loop_
_geom_angle_atom_site_label_1
_geom_angle_atom_site_label_2
_geom_angle_atom_site_label_3
_geom_angle
_geom_angle_site_symmetry_1
_geom_angle_site_symmetry_3
O2 C1 C18 120.72(13) . .
O2 C1 C2 119.62(13) . .
C18 C1 C2 119.66(12) . .
C7 C2 C3 120.34(13) . .
C7 C2 C1 120.30(13) . .
C3 C2 C1 119.36(13) . .
C4 C3 C2 120.57(14) . .
C4 C3 H3 119.7 . .
C2 C3 H3 119.7 . .
C3 C4 C5 119.22(14) . .
C3 C4 H4 120.4 . .
C5 C4 H4 120.4 . .
C6 C5 C4 120.54(14) . .
C6 C5 H5 119.7 . .
C4 C5 H5 119.7 . .
C5 C6 C7 120.93(14) . .
C5 C6 H6 119.5 . .
C7 C6 H6 119.5 . .
C6 C7 C2 118.41(13) . .
C6 C7 C8 119.36(13) . .
C2 C7 C8 122.24(13) . .
C7 C8 C9 116.54(12) . .
C7 C8 H8A 108.2 . .
C9 C8 H8A 108.2 . .
C7 C8 H8B 108.2 . .
C9 C8 H8B 108.2 . .
H8A C8 H8B 107.3 . .
C10 C9 C18 119.68(13) . .
C10 C9 C8 120.28(12) . .
C18 C9 C8 120.02(12) . .
C9 C10 C11 120.90(13) . .
C9 C10 C19 119.96(12) . .
C11 C10 C19 118.95(12) . .
C12 C11 C16 117.30(13) . .
C12 C11 C10 123.11(13) . .
C16 C11 C10 119.59(13) . .
C13 C12 C11 121.53(13) . .
C13 C12 H12 119.2 . .
C11 C12 H12 119.2 . .
C12 C13 C14 120.65(14) . .
C12 C13 H13 119.7 . .
C14 C13 H13 119.7 . .
C15 C14 C13 119.66(14) . .
C15 C14 H14 120.2 . .
C13 C14 H14 120.2 . .
C14 C15 C16 120.75(13) . .
C14 C15 H15 119.6 . .
C16 C15 H15 119.6 . .
C15 C16 C17 121.35(13) . .
C15 C16 C11 120.07(13) . .
C17 C16 C11 118.59(13) . .
O1 C17 C18 121.90(13) . .
O1 C17 C16 116.97(12) . .
C18 C17 C16 121.13(13) . .
C17 C18 C9 119.98(13) . .
C17 C18 C1 118.83(13) . .
C9 C18 C1 121.19(13) . .
O3 C19 C20 121.12(13) . .
O3 C19 C10 118.79(13) . .
C20 C19 C10 120.08(12) . .
C21 C20 C24 119.65(14) . .
C21 C20 C19 121.13(13) . .
C24 C20 C19 119.21(13) . .
C22 C21 C20 120.13(14) . .
C22 C21 H21 119.9 . .
C20 C21 H21 119.9 . .
C23 C22 C21 119.85(15) . .
C23 C22 H22 120.1 . .
C21 C22 H22 120.1 . .
C22 C23 C25 120.37(15) . .
C22 C23 H23 119.8 . .
C25 C23 H23 119.8 . .
C25 C24 C20 119.72(14) . .
C25 C24 H24 120.1 . .
C20 C24 H24 120.1 . .
C24 C25 C23 120.26(15) . .
C24 C25 H25 119.9 . .
C23 C25 H25 119.9 . .
C17 O1 H1 103.4(10) . .

loop_
_geom_bond_atom_site_label_1
_geom_bond_atom_site_label_2
_geom_bond_distance
_geom_bond_site_symmetry_2
C1 O2 1.2515(17) .
C1 C18 1.460(2) .
C1 C2 1.470(2) .
C2 C7 1.398(2) .
C2 C3 1.3999(19) .
C3 C4 1.379(2) .
C3 H3 0.9500 .
C4 C5 1.393(2) .
C4 H4 0.9500 .
C5 C6 1.382(2) .
C5 H5 0.9500 .
C6 C7 1.395(2) .
C6 H6 0.9500 .
C7 C8 1.5043(19) .
C8 C9 1.510(2) .
C8 H8A 0.9900 .
C8 H8B 0.9900 .
C9 C10 1.377(2) .
C9 C18 1.4294(19) .
C10 C11 1.433(2) .
C10 C19 1.5146(19) .
C11 C12 1.414(2) .
C11 C16 1.4219(19) .
C12 C13 1.369(2) .
C12 H12 0.9500 .
C13 C14 1.407(2) .
C13 H13 0.9500 .
C14 C15 1.364(2) .
C14 H14 0.9500 .
C15 C16 1.415(2) .
C15 H15 0.9500 .
C16 C17 1.419(2) .
C17 O1 1.3396(17) .
C17 C18 1.396(2) .
C19 O3 1.2223(17) .
C19 C20 1.490(2) .
C20 C21 1.394(2) .
C20 C24 1.401(2) .
C21 C22 1.389(2) .
C21 H21 0.9500 .
C22 C23 1.385(2) .
C22 H22 0.9500 .
C23 C25 1.387(2) .
C23 H23 0.9500 .
C24 C25 1.385(2) .
C24 H24 0.9500 .
C25 H25 0.9500 .
O1 H1 0.987(18) .
